data_7713451
loop_
_publ_author_name
'Li, Yafei'
'Chen, Pengfei'
'Zhu, Qin'
'Zhu, Congqing'

_publ_section_title
;
 Magnesium Complexes Supported by Dianionic Double Layer
 Nitrogen-Phosphorus Ligand: Synthesis and Reactivity Study
;
_journal_name_full 'Dalton Transactions'
_journal_paper_doi 10.1039/D3DT01657A
_journal_year 2023
_chemical_formula_moiety 'C17 H39 Ag I Mg N3 P2'
_chemical_formula_sum 'C17 H39 Ag I Mg N3 P2'
_chemical_formula_weight 606.53
_space_group_crystal_system monoclinic
_space_group_IT_number 15
_space_group_name_Hall '-C 2yc'
_space_group_name_H-M_alt 'C 1 2/c 1'
_atom_sites_solution_hydrogens geom
_atom_sites_solution_primary iterative
_audit_creation_date 2023-02-17
_audit_creation_method
;
Olex2 1.5-beta
(compiled 2023.01.27 svn.rdd5efbe3 for OlexSys, GUI svn.r6708)
;
_audit_update_record
;
2023-03-19 deposited with the CCDC.	2023-07-12 downloaded from the CCDC.
;
_cell_angle_alpha 90
_cell_angle_beta 94.704(4)
_cell_angle_gamma 90
_cell_formula_units_Z 8
_cell_length_a 23.870(3)
_cell_length_b 14.5992(17)
_cell_length_c 14.7309(16)
_cell_measurement_reflns_used 6147
_cell_measurement_temperature 190(2)
_cell_measurement_theta_max 25.156
_cell_measurement_theta_min 2.923
_cell_volume 5116.2(10)
_computing_cell_refinement 'SAINT v8.37A (Bruker, 2015)'
_computing_data_reduction 'SAINT v8.37A (Bruker, 2015)'
_computing_molecular_graphics 'Olex2 1.5-beta (Dolomanov et al., 2009)'
_computing_publication_material 'Olex2 1.5-beta (Dolomanov et al., 2009)'
_computing_structure_refinement 'SHELXL 2013/2 (Sheldrick, 2015)'
_computing_structure_solution 'olex2.solve 1.5-beta (Bourhis et al., 2015)'
_diffrn_ambient_temperature 190.00
_diffrn_measured_fraction_theta_full 0.999
_diffrn_measured_fraction_theta_max 0.998
_diffrn_measurement_device_type 'Bruker APEX-II CCD'
_diffrn_measurement_method '\f and \w scans'
_diffrn_radiation_type MoK\a
_diffrn_radiation_wavelength 0.71073
_diffrn_reflns_av_R_equivalents 0.0570
_diffrn_reflns_av_unetI/netI 0.0525
_diffrn_reflns_Laue_measured_fraction_full 0.999
_diffrn_reflns_Laue_measured_fraction_max 0.998
_diffrn_reflns_limit_h_max 30
_diffrn_reflns_limit_h_min -30
_diffrn_reflns_limit_k_max 16
_diffrn_reflns_limit_k_min -18
_diffrn_reflns_limit_l_max 18
_diffrn_reflns_limit_l_min -19
_diffrn_reflns_number 24208
_diffrn_reflns_point_group_measured_fraction_full 0.999
_diffrn_reflns_point_group_measured_fraction_max 0.998
_diffrn_reflns_theta_full 25.242
_diffrn_reflns_theta_max 27.508
_diffrn_reflns_theta_min 2.790
_exptl_absorpt_coefficient_mu 2.151
_exptl_absorpt_correction_T_max 0.7456
_exptl_absorpt_correction_T_min 0.6349
_exptl_absorpt_correction_type multi-scan
_exptl_absorpt_process_details
'SADABS-2016/2 (Bruker,2016/2) was used for absorption correction. wR2(int) was 0.1512 before and 0.0551 after correction. The Ratio of minimum to maximum transmission is 0.8515. The \l/2 correction factor is Not present.'
_exptl_crystal_colour 'metallic light colourless'
_exptl_crystal_colour_lustre metallic
_exptl_crystal_colour_modifier light
_exptl_crystal_colour_primary colourless
_exptl_crystal_density_diffrn 1.575
_exptl_crystal_description block
_exptl_crystal_F_000 2432
_exptl_crystal_size_max 0.22
_exptl_crystal_size_mid 0.2
_exptl_crystal_size_min 0.18
_refine_diff_density_max 0.747
_refine_diff_density_min -0.700
_refine_diff_density_rms 0.087
_refine_ls_extinction_method none
_refine_ls_goodness_of_fit_ref 1.011
_refine_ls_hydrogen_treatment constr
_refine_ls_matrix_type full
_refine_ls_number_parameters 316
_refine_ls_number_reflns 5869
_refine_ls_number_restraints 283
_refine_ls_restrained_S_all 1.017
_refine_ls_R_factor_all 0.0782
_refine_ls_R_factor_gt 0.0398
_refine_ls_shift/su_max 0.001
_refine_ls_shift/su_mean 0.000
_refine_ls_structure_factor_coef Fsqd
_refine_ls_weighting_details
;
 w=1/[\s^2^(Fo^2^)+(0.0295P)^2^+6.8050P]
 where P=(Fo^2^+2Fc^2^)/3
;
_refine_ls_weighting_scheme calc
_refine_ls_wR_factor_gt 0.0741
_refine_ls_wR_factor_ref 0.0867
_reflns_Friedel_coverage 0.000
_reflns_number_gt 3917
_reflns_number_total 5869
_reflns_threshold_expression 'I > 2\s(I)'
_cod_data_source_file d3dt01657a2.cif
_cod_data_source_block t_a_CCDC2
_cod_database_code 7713451
_shelxl_version_number 2013-2
_shelx_space_group_comment
;
The symmetry employed for this shelxl refinement is uniquely defined
by the following loop, which should always be used as a source of
symmetry information in preference to the above space-group names.
They are only intended as comments.
;
_shelx_estimated_absorpt_t_max 0.698
_shelx_estimated_absorpt_t_min 0.649
_olex2_refinement_description
;
1. Fixed Uiso
 At 1.2 times of:
  All C(H) groups, All C(H,H) groups
 At 1.5 times of:
  All C(H,H,H) groups
2. Restrained distances
 C6-C16
 1.55 with sigma of 0.01
 C9A-C14A = C9-C14 = C9-C17 = C9A-C17A
 1.54 with sigma of 0.01
 P2-C8A \\sim P2-C8
 with sigma of 0.02
 C8A-C15A \\sim C8-C15
 with sigma of 0.02
 C8A-C12A \\sim C8-C12
 with sigma of 0.02
 C9A-C14A \\sim C9-C14
 with sigma of 0.02
 P2-C9 \\sim P2-C9A
 with sigma of 0.02
 C9-C17 \\sim C9A-C17A
 with sigma of 0.02
 C6-C13A \\sim C6-C13
 with sigma of 0.02
 C6-C16 \\sim C6-C16A
 with sigma of 0.02
3. Uiso/Uaniso restraints and constraints
P2 \\sim C8 \\sim C9 \\sim C12 \\sim C14 \\sim C15 \\sim C17 \\sim C8A \\sim
C12A \\sim C15A \\sim C9A \\sim C17A \\sim C14A: within 2A with sigma of 0.01
and sigma for terminal atoms of 0.02 within 2A
Uanis(C9) \\sim Ueq, Uanis(C17) \\sim Ueq: with sigma of 0.01 and sigma for
terminal atoms of 0.02
Uanis(C15) \\sim Ueq, Uanis(C12) \\sim Ueq, Uanis(C8) \\sim Ueq: with sigma of
0.01 and sigma for terminal atoms of 0.02
4. Rigid body (RIGU) restrains
 P2, C8, C12, C15, C8A, C12A, C15A
 with sigma for 1-2 distances of 0.01 and sigma for 1-3 distances of 0.02
 P2, C9, C14, C17, C9A, C17A, C14A
 with sigma for 1-2 distances of 0.01 and sigma for 1-3 distances of 0.02
 C6, C13, C16, C13A, C16A
 with sigma for 1-2 distances of 0.01 and sigma for 1-3 distances of 0.02
5. Others
 Sof(C8A)=Sof(H8A)=Sof(C12A)=Sof(H12D)=Sof(H12E)=Sof(H12F)=Sof(C15A)=Sof(H15D)=
 Sof(H15E)=Sof(H15F)=1-FVAR(1)
 Sof(C8)=Sof(H8)=Sof(C12)=Sof(H12A)=Sof(H12B)=Sof(H12C)=Sof(C15)=Sof(H15A)=
 Sof(H15B)=Sof(H15C)=FVAR(1)
 Sof(C9A)=Sof(H9A)=Sof(C17A)=Sof(H17D)=Sof(H17E)=Sof(H17F)=Sof(C14A)=Sof(H14D)=
 Sof(H14E)=Sof(H14F)=1-FVAR(2)
 Sof(C9)=Sof(H9)=Sof(C14)=Sof(H14A)=Sof(H14B)=Sof(H14C)=Sof(C17)=Sof(H17A)=
 Sof(H17B)=Sof(H17C)=FVAR(2)
 Sof(H6B)=Sof(C13A)=Sof(H13D)=Sof(H13E)=Sof(H13F)=Sof(C16A)=Sof(H16D)=
 Sof(H16E)=Sof(H16F)=1-FVAR(3)
 Sof(H6A)=Sof(C13)=Sof(H13A)=Sof(H13B)=Sof(H13C)=Sof(C16)=Sof(H16A)=Sof(H16B)=
 Sof(H16C)=FVAR(3)
6.a Ternary CH refined with riding coordinates:
 C2(H2), C6(H6A), C6(H6B), C8(H8), C9(H9), C8A(H8A), C9A(H9A)
6.b Secondary CH2 refined with riding coordinates:
 C1(H1A,H1B), C3(H3A,H3B), C4(H4A,H4B), C5(H5A,H5B)
6.c Idealised Me refined as rotating group:
 C7(H7A,H7B,H7C), C10(H10A,H10B,H10C), C11(H11A,H11B,H11C), C12(H12A,H12B,
 H12C), C13(H13A,H13B,H13C), C14(H14A,H14B,H14C), C15(H15A,H15B,H15C), C16(H16A,
 H16B,H16C), C17(H17A,H17B,H17C), C12A(H12D,H12E,H12F), C15A(H15D,H15E,H15F),
 C17A(H17D,H17E,H17F), C14A(H14D,H14E,H14F), C13A(H13D,H13E,H13F), C16A(H16D,
 H16E,H16F)
;
_olex2_submission_special_instructions 'No special instructions were received'

loop_
_space_group_symop_operation_xyz
'x, y, z'
'-x, y, -z+1/2'
'x+1/2, y+1/2, z'
'-x+1/2, y+1/2, -z+1/2'
'-x, -y, -z'
'x, -y, z-1/2'
'-x+1/2, -y+1/2, -z'
'x+1/2, -y+1/2, z-1/2'

loop_
_atom_site_label
_atom_site_type_symbol
_atom_site_fract_x
_atom_site_fract_y
_atom_site_fract_z
_atom_site_U_iso_or_equiv
_atom_site_adp_type
_atom_site_occupancy
_atom_site_site_symmetry_order
_atom_site_calc_flag
_atom_site_refinement_flags_posn
_atom_site_refinement_flags_adp
_atom_site_refinement_flags_occupancy
_atom_site_disorder_assembly
_atom_site_disorder_group
I1 I 0.25642(2) 0.34362(2) 0.61490(2) 0.05396(11) Uani 1 1 d . . . . .
Ag1 Ag 0.15610(2) 0.28812(3) 0.46549(2) 0.05394(12) Uani 1 1 d . . . . .
P1 P 0.15559(5) 0.42876(8) 0.37757(7) 0.0426(3) Uani 1 1 d . . . . .
P2 P 0.39709(5) 0.32903(9) 0.46158(9) 0.0561(3) Uani 1 1 d D U . . .
Mg1 Mg 0.28246(6) 0.44731(11) 0.47124(10) 0.0502(4) Uani 1 1 d . . . . .
N1 N 0.21149(14) 0.4913(2) 0.4036(2) 0.0491(9) Uani 1 1 d . . . . .
N2 N 0.30786(16) 0.5911(3) 0.4552(3) 0.0572(10) Uani 1 1 d . . . . .
N3 N 0.36083(14) 0.4221(3) 0.4388(3) 0.0531(10) Uani 1 1 d . . . . .
C1 C 0.2173(2) 0.5823(3) 0.3628(4) 0.0640(14) Uani 1 1 d . . . . .
H1A H 0.1799 0.6117 0.3534 0.077 Uiso 1 1 calc R U . . .
H1B H 0.2326 0.5759 0.3027 0.077 Uiso 1 1 calc R U . . .
C2 C 0.1485(2) 0.4120(4) 0.2522(3) 0.0660(14) Uani 1 1 d . . . . .
H2 H 0.1352 0.4704 0.2224 0.079 Uiso 1 1 calc R U . . .
C3 C 0.2558(2) 0.6416(3) 0.4234(4) 0.0764(16) Uani 1 1 d . . . . .
H3A H 0.2658 0.6970 0.3896 0.092 Uiso 1 1 calc R U . . .
H3B H 0.2361 0.6614 0.4767 0.092 Uiso 1 1 calc R U . . .
C4 C 0.3883(2) 0.5046(4) 0.4068(4) 0.0730(16) Uani 1 1 d . . . . .
H4A H 0.4085 0.4897 0.3525 0.088 Uiso 1 1 calc R U . . .
H4B H 0.4162 0.5275 0.4550 0.088 Uiso 1 1 calc R U . . .
C5 C 0.3446(2) 0.5780(4) 0.3828(4) 0.0773(17) Uani 1 1 d . . . . .
H5A H 0.3638 0.6365 0.3711 0.093 Uiso 1 1 calc R U . . .
H5B H 0.3219 0.5603 0.3262 0.093 Uiso 1 1 calc R U . . .
C6 C 0.0946(2) 0.5027(4) 0.3977(4) 0.0763(16) Uani 1 1 d D U . . .
H6A H 0.0961 0.5537 0.3526 0.092 Uiso 0.699(11) 1 calc R U P A 1
H6B H 0.0669 0.4514 0.3903 0.092 Uiso 0.301(11) 1 calc R U P A 2
C7 C 0.2046(3) 0.3867(4) 0.2187(4) 0.095(2) Uani 1 1 d . . . . .
H7A H 0.2322 0.4345 0.2364 0.142 Uiso 1 1 calc R U . . .
H7B H 0.2007 0.3811 0.1522 0.142 Uiso 1 1 calc R U . . .
H7C H 0.2173 0.3282 0.2457 0.142 Uiso 1 1 calc R U . . .
C8 C 0.4673(5) 0.3556(12) 0.5153(13) 0.067(3) Uani 0.424(19) 1 d D U P B 1
H8 H 0.4842 0.4052 0.4796 0.081 Uiso 0.424(19) 1 calc R U P B 1
C9 C 0.4229(3) 0.2913(6) 0.3506(5) 0.079(2) Uani 0.738(8) 1 d D U P B 1
H9 H 0.4570 0.3281 0.3393 0.095 Uiso 0.738(8) 1 calc R U P B 1
C10 C 0.1059(3) 0.3357(5) 0.2254(4) 0.108(2) Uani 1 1 d . . . . .
H10A H 0.1168 0.2796 0.2588 0.162 Uiso 1 1 calc R U . . .
H10B H 0.1053 0.3241 0.1598 0.162 Uiso 1 1 calc R U . . .
H10C H 0.0684 0.3548 0.2404 0.162 Uiso 1 1 calc R U . . .
C11 C 0.3361(3) 0.6408(4) 0.5321(4) 0.102(2) Uani 1 1 d . . . . .
H11A H 0.3116 0.6427 0.5823 0.153 Uiso 1 1 calc R U . . .
H11B H 0.3443 0.7034 0.5132 0.153 Uiso 1 1 calc R U . . .
H11C H 0.3713 0.6096 0.5522 0.153 Uiso 1 1 calc R U . . .
C12 C 0.4529(9) 0.3947(17) 0.6063(14) 0.081(4) Uani 0.424(19) 1 d D U P B 1
H12A H 0.4240 0.4421 0.5958 0.121 Uiso 0.424(19) 1 calc R U P B 1
H12B H 0.4867 0.4217 0.6379 0.121 Uiso 0.424(19) 1 calc R U P B 1
H12C H 0.4388 0.3457 0.6437 0.121 Uiso 0.424(19) 1 calc R U P B 1
C13 C 0.1038(9) 0.5487(11) 0.4901(7) 0.091(5) Uani 0.699(11) 1 d D U P A 1
H13A H 0.1008 0.5030 0.5382 0.136 Uiso 0.699(11) 1 calc R U P A 1
H13B H 0.0753 0.5963 0.4953 0.136 Uiso 0.699(11) 1 calc R U P A 1
H13C H 0.1413 0.5765 0.4965 0.136 Uiso 0.699(11) 1 calc R U P A 1
C14 C 0.3782(4) 0.3067(8) 0.2710(6) 0.099(3) Uani 0.738(8) 1 d D U P B 1
H14A H 0.3448 0.2698 0.2803 0.149 Uiso 0.738(8) 1 calc R U P B 1
H14B H 0.3933 0.2886 0.2138 0.149 Uiso 0.738(8) 1 calc R U P B 1
H14C H 0.3677 0.3717 0.2680 0.149 Uiso 0.738(8) 1 calc R U P B 1
C15 C 0.5072(7) 0.2761(13) 0.5232(16) 0.086(4) Uani 0.424(19) 1 d D U P B 1
H15A H 0.4924 0.2288 0.5620 0.128 Uiso 0.424(19) 1 calc R U P B 1
H15B H 0.5439 0.2968 0.5503 0.128 Uiso 0.424(19) 1 calc R U P B 1
H15C H 0.5114 0.2507 0.4626 0.128 Uiso 0.424(19) 1 calc R U P B 1
C16 C 0.0389(3) 0.4613(7) 0.3780(7) 0.097(4) Uani 0.699(11) 1 d D U P A 1
H16A H 0.0333 0.4465 0.3130 0.146 Uiso 0.699(11) 1 calc R U P A 1
H16B H 0.0099 0.5046 0.3939 0.146 Uiso 0.699(11) 1 calc R U P A 1
H16C H 0.0363 0.4052 0.4139 0.146 Uiso 0.699(11) 1 calc R U P A 1
C17 C 0.4391(4) 0.1886(6) 0.3522(7) 0.124(4) Uani 0.738(8) 1 d D U P B 1
H17A H 0.4681 0.1774 0.4020 0.186 Uiso 0.738(8) 1 calc R U P B 1
H17B H 0.4536 0.1719 0.2941 0.186 Uiso 0.738(8) 1 calc R U P B 1
H17C H 0.4058 0.1515 0.3616 0.186 Uiso 0.738(8) 1 calc R U P B 1
C8A C 0.4566(4) 0.3701(9) 0.5459(10) 0.068(3) Uani 0.576(19) 1 d D U P B 2
H8A H 0.4786 0.4169 0.5142 0.082 Uiso 0.576(19) 1 calc R U P B 2
C12A C 0.4339(7) 0.4170(12) 0.6289(10) 0.090(4) Uani 0.576(19) 1 d D U P B 2
H12D H 0.4104 0.4694 0.6085 0.134 Uiso 0.576(19) 1 calc R U P B 2
H12E H 0.4654 0.4383 0.6704 0.134 Uiso 0.576(19) 1 calc R U P B 2
H12F H 0.4113 0.3732 0.6607 0.134 Uiso 0.576(19) 1 calc R U P B 2
C15A C 0.4972(5) 0.2959(10) 0.5809(12) 0.090(4) Uani 0.576(19) 1 d D U P B 2
H15D H 0.4770 0.2496 0.6135 0.135 Uiso 0.576(19) 1 calc R U P B 2
H15E H 0.5269 0.3230 0.6223 0.135 Uiso 0.576(19) 1 calc R U P B 2
H15F H 0.5140 0.2673 0.5294 0.135 Uiso 0.576(19) 1 calc R U P B 2
C9A C 0.4391(9) 0.2808(16) 0.3757(15) 0.081(3) Uani 0.262(8) 1 d D U P B 2
H9A H 0.4557 0.2207 0.3962 0.098 Uiso 0.262(8) 1 calc R U P B 2
C17A C 0.4840(9) 0.3437(16) 0.3403(18) 0.105(6) Uani 0.262(8) 1 d D U P B 2
H17D H 0.5177 0.3077 0.3305 0.157 Uiso 0.262(8) 1 calc R U P B 2
H17E H 0.4938 0.3919 0.3852 0.157 Uiso 0.262(8) 1 calc R U P B 2
H17F H 0.4694 0.3716 0.2827 0.157 Uiso 0.262(8) 1 calc R U P B 2
C14A C 0.3931(12) 0.268(2) 0.298(2) 0.096(5) Uani 0.262(8) 1 d D U P B 2
H14D H 0.3744 0.3262 0.2836 0.144 Uiso 0.262(8) 1 calc R U P B 2
H14E H 0.3655 0.2230 0.3158 0.144 Uiso 0.262(8) 1 calc R U P B 2
H14F H 0.4101 0.2451 0.2434 0.144 Uiso 0.262(8) 1 calc R U P B 2
C13A C 0.093(2) 0.507(2) 0.5003(12) 0.089(10) Uani 0.301(11) 1 d D U P A 2
H13D H 0.0763 0.4506 0.5219 0.133 Uiso 0.301(11) 1 calc R U P A 2
H13E H 0.0703 0.5597 0.5164 0.133 Uiso 0.301(11) 1 calc R U P A 2
H13F H 0.1313 0.5136 0.5290 0.133 Uiso 0.301(11) 1 calc R U P A 2
C16A C 0.0631(9) 0.5606(17) 0.3409(16) 0.125(11) Uani 0.301(11) 1 d D U P A 2
H16D H 0.0715 0.6242 0.3584 0.188 Uiso 0.301(11) 1 calc R U P A 2
H16E H 0.0231 0.5484 0.3457 0.188 Uiso 0.301(11) 1 calc R U P A 2
H16F H 0.0721 0.5507 0.2779 0.188 Uiso 0.301(11) 1 calc R U P A 2

loop_
_atom_site_aniso_label
_atom_site_aniso_U_11
_atom_site_aniso_U_22
_atom_site_aniso_U_33
_atom_site_aniso_U_23
_atom_site_aniso_U_13
_atom_site_aniso_U_12
I1 0.0633(2) 0.0596(2) 0.03979(16) 0.00405(14) 0.00879(13) 0.00351(17)
Ag1 0.0537(2) 0.0480(2) 0.0600(2) 0.01101(17) 0.00461(17) -0.00785(18)
P1 0.0444(6) 0.0406(7) 0.0419(6) 0.0024(5) -0.0020(5) 0.0046(5)
P2 0.0381(6) 0.0535(8) 0.0775(9) 0.0154(7) 0.0094(6) -0.0037(6)
Mg1 0.0496(9) 0.0468(9) 0.0540(9) 0.0084(7) 0.0027(7) -0.0031(8)
N1 0.051(2) 0.039(2) 0.056(2) 0.0134(17) -0.0040(17) -0.0033(18)
N2 0.059(2) 0.042(2) 0.071(3) 0.003(2) 0.006(2) -0.010(2)
N3 0.047(2) 0.045(2) 0.068(3) 0.0163(19) 0.0069(18) -0.0045(19)
C1 0.067(3) 0.044(3) 0.081(4) 0.025(3) 0.001(3) 0.000(3)
C2 0.099(4) 0.054(3) 0.044(3) 0.004(2) -0.003(3) 0.004(3)
C3 0.083(4) 0.036(3) 0.109(5) 0.016(3) 0.006(3) -0.004(3)
C4 0.058(3) 0.068(4) 0.095(4) 0.027(3) 0.021(3) -0.009(3)
C5 0.079(4) 0.051(3) 0.105(5) 0.023(3) 0.024(3) -0.007(3)
C6 0.062(3) 0.079(4) 0.086(4) -0.013(3) -0.001(3) 0.023(3)
C7 0.144(6) 0.084(5) 0.060(3) -0.001(3) 0.031(4) 0.023(4)
C8 0.045(5) 0.070(5) 0.087(6) 0.015(5) 0.007(4) -0.005(4)
C9 0.067(4) 0.079(4) 0.095(4) 0.019(4) 0.031(4) 0.012(4)
C10 0.151(7) 0.096(5) 0.072(4) -0.018(4) -0.024(4) -0.026(5)
C11 0.118(6) 0.070(5) 0.114(5) -0.023(4) -0.010(4) -0.018(4)
C12 0.053(8) 0.094(8) 0.093(8) 0.003(7) -0.011(7) -0.009(7)
C13 0.085(10) 0.084(12) 0.106(8) -0.027(6) 0.024(6) 0.017(9)
C14 0.115(7) 0.098(8) 0.087(6) 0.008(5) 0.023(5) 0.013(6)
C15 0.060(7) 0.090(8) 0.104(9) 0.016(8) -0.012(7) 0.013(6)
C16 0.050(5) 0.097(8) 0.144(9) -0.023(7) 0.003(5) 0.008(5)
C17 0.147(7) 0.107(7) 0.127(7) 0.007(5) 0.062(6) 0.037(6)
C8A 0.040(4) 0.074(5) 0.090(6) 0.018(5) 0.004(5) -0.007(4)
C12A 0.073(9) 0.099(9) 0.093(8) -0.008(7) -0.020(7) -0.005(7)
C15A 0.062(6) 0.097(7) 0.109(8) 0.024(7) -0.008(6) 0.008(5)
C9A 0.070(6) 0.078(6) 0.100(6) 0.017(6) 0.030(6) 0.006(6)
C17A 0.089(11) 0.101(12) 0.130(12) 0.014(11) 0.047(10) -0.005(10)
C14A 0.098(10) 0.096(10) 0.101(10) 0.005(9) 0.044(8) 0.019(9)
C13A 0.08(2) 0.09(3) 0.106(14) -0.028(13) 0.036(12) 0.01(2)
C16A 0.100(18) 0.11(2) 0.16(2) 0.040(17) 0.013(15) 0.044(16)

loop_
_atom_type_symbol
_atom_type_description
_atom_type_scat_dispersion_real
_atom_type_scat_dispersion_imag
_atom_type_scat_source
C C 0.0033 0.0016 'International Tables Vol C Tables 4.2.6.8 and 6.1.1.4'
H H 0.0000 0.0000 'International Tables Vol C Tables 4.2.6.8 and 6.1.1.4'
Ag Ag -0.8971 1.1015 'International Tables Vol C Tables 4.2.6.8 and 6.1.1.4'
I I -0.4742 1.8119 'International Tables Vol C Tables 4.2.6.8 and 6.1.1.4'
Mg Mg 0.0486 0.0363 'International Tables Vol C Tables 4.2.6.8 and 6.1.1.4'
N N 0.0061 0.0033 'International Tables Vol C Tables 4.2.6.8 and 6.1.1.4'
P P 0.1023 0.0942 'International Tables Vol C Tables 4.2.6.8 and 6.1.1.4'

loop_
_geom_angle_atom_site_label_1
_geom_angle_atom_site_label_2
_geom_angle_atom_site_label_3
_geom_angle
_geom_angle_site_symmetry_1
_geom_angle_site_symmetry_3
_geom_angle_publ_flag
Ag1 I1 Ag1 93.920(14) 7_556 . ?
Mg1 I1 Ag1 79.20(3) . . ?
Mg1 I1 Ag1 81.13(3) . 7_556 ?
I1 Ag1 I1 86.081(14) 7_556 . ?
P1 Ag1 I1 106.93(3) . 7_556 ?
P1 Ag1 I1 97.05(3) . . ?
P1 Ag1 P2 148.29(4) . 7_556 ?
P2 Ag1 I1 105.12(3) 7_556 . ?
P2 Ag1 I1 97.07(4) 7_556 7_556 ?
N1 P1 Ag1 112.26(13) . . ?
N1 P1 C2 108.2(2) . . ?
N1 P1 C6 105.8(2) . . ?
C2 P1 Ag1 114.54(17) . . ?
C6 P1 Ag1 112.1(2) . . ?
C6 P1 C2 103.1(3) . . ?
N3 P2 Ag1 112.90(13) . 7_556 ?
N3 P2 C8 111.3(6) . . ?
N3 P2 C9 105.8(3) . . ?
N3 P2 C8A 103.1(4) . . ?
N3 P2 C9A 119.5(9) . . ?
C8 P2 Ag1 116.7(6) . 7_556 ?
C8 P2 C9 94.8(7) . . ?
C9 P2 Ag1 113.5(3) . 7_556 ?
C8A P2 Ag1 108.8(4) . 7_556 ?
C9A P2 Ag1 111.9(7) . 7_556 ?
C9A P2 C8A 98.7(9) . . ?
N1 Mg1 I1 109.18(11) . . ?
N1 Mg1 N2 82.53(15) . . ?
N1 Mg1 N3 135.25(16) . . ?
N2 Mg1 I1 134.22(12) . . ?
N3 Mg1 I1 111.18(12) . . ?
N3 Mg1 N2 83.06(16) . . ?
P1 N1 Mg1 125.4(2) . . ?
C1 N1 P1 120.8(3) . . ?
C1 N1 Mg1 112.9(3) . . ?
C3 N2 Mg1 106.0(3) . . ?
C5 N2 Mg1 98.2(3) . . ?
C5 N2 C3 112.0(4) . . ?
C5 N2 C11 111.5(5) . . ?
C11 N2 Mg1 120.2(4) . . ?
C11 N2 C3 108.5(4) . . ?
P2 N3 Mg1 126.5(2) . . ?
C4 N3 P2 120.4(3) . . ?
C4 N3 Mg1 112.1(3) . . ?
N1 C1 H1A 109.5 . . ?
N1 C1 H1B 109.5 . . ?
N1 C1 C3 110.6(4) . . ?
H1A C1 H1B 108.1 . . ?
C3 C1 H1A 109.5 . . ?
C3 C1 H1B 109.5 . . ?
P1 C2 H2 108.9 . . ?
C7 C2 P1 110.3(4) . . ?
C7 C2 H2 108.9 . . ?
C7 C2 C10 108.9(5) . . ?
C10 C2 P1 110.8(4) . . ?
C10 C2 H2 108.9 . . ?
N2 C3 C1 110.9(4) . . ?
N2 C3 H3A 109.5 . . ?
N2 C3 H3B 109.5 . . ?
C1 C3 H3A 109.5 . . ?
C1 C3 H3B 109.5 . . ?
H3A C3 H3B 108.1 . . ?
N3 C4 H4A 109.7 . . ?
N3 C4 H4B 109.7 . . ?
N3 C4 C5 109.7(4) . . ?
H4A C4 H4B 108.2 . . ?
C5 C4 H4A 109.7 . . ?
C5 C4 H4B 109.7 . . ?
N2 C5 C4 111.6(4) . . ?
N2 C5 H5A 109.3 . . ?
N2 C5 H5B 109.3 . . ?
C4 C5 H5A 109.3 . . ?
C4 C5 H5B 109.3 . . ?
H5A C5 H5B 108.0 . . ?
P1 C6 H6A 104.8 . . ?
P1 C6 H6B 93.9 . . ?
C13 C6 P1 110.1(9) . . ?
C13 C6 H6A 104.8 . . ?
C16 C6 P1 116.0(5) . . ?
C16 C6 H6A 104.8 . . ?
C16 C6 C13 114.9(9) . . ?
C13A C6 P1 106(2) . . ?
C13A C6 H6B 93.9 . . ?
C16A C6 P1 131.3(12) . . ?
C16A C6 H6B 93.9 . . ?
C16A C6 C13A 122(2) . . ?
C2 C7 H7A 109.5 . . ?
C2 C7 H7B 109.5 . . ?
C2 C7 H7C 109.5 . . ?
H7A C7 H7B 109.5 . . ?
H7A C7 H7C 109.5 . . ?
H7B C7 H7C 109.5 . . ?
P2 C8 H8 108.7 . . ?
C12 C8 P2 101.2(11) . . ?
C12 C8 H8 108.7 . . ?
C15 C8 P2 114.9(11) . . ?
C15 C8 H8 108.7 . . ?
C15 C8 C12 114.2(13) . . ?
P2 C9 H9 108.5 . . ?
C14 C9 P2 111.4(6) . . ?
C14 C9 H9 108.5 . . ?
C14 C9 C17 108.1(8) . . ?
C17 C9 P2 111.8(6) . . ?
C17 C9 H9 108.5 . . ?
C2 C10 H10A 109.5 . . ?
C2 C10 H10B 109.5 . . ?
C2 C10 H10C 109.5 . . ?
H10A C10 H10B 109.5 . . ?
H10A C10 H10C 109.5 . . ?
H10B C10 H10C 109.5 . . ?
N2 C11 H11A 109.5 . . ?
N2 C11 H11B 109.5 . . ?
N2 C11 H11C 109.5 . . ?
H11A C11 H11B 109.5 . . ?
H11A C11 H11C 109.5 . . ?
H11B C11 H11C 109.5 . . ?
C8 C12 H12A 109.5 . . ?
C8 C12 H12B 109.5 . . ?
C8 C12 H12C 109.5 . . ?
H12A C12 H12B 109.5 . . ?
H12A C12 H12C 109.5 . . ?
H12B C12 H12C 109.5 . . ?
C6 C13 H13A 109.5 . . ?
C6 C13 H13B 109.5 . . ?
C6 C13 H13C 109.5 . . ?
H13A C13 H13B 109.5 . . ?
H13A C13 H13C 109.5 . . ?
H13B C13 H13C 109.5 . . ?
C9 C14 H14A 109.5 . . ?
C9 C14 H14B 109.5 . . ?
C9 C14 H14C 109.5 . . ?
H14A C14 H14B 109.5 . . ?
H14A C14 H14C 109.5 . . ?
H14B C14 H14C 109.5 . . ?
C8 C15 H15A 109.5 . . ?
C8 C15 H15B 109.5 . . ?
C8 C15 H15C 109.5 . . ?
H15A C15 H15B 109.5 . . ?
H15A C15 H15C 109.5 . . ?
H15B C15 H15C 109.5 . . ?
C6 C16 H16A 109.5 . . ?
C6 C16 H16B 109.5 . . ?
C6 C16 H16C 109.5 . . ?
H16A C16 H16B 109.5 . . ?
H16A C16 H16C 109.5 . . ?
H16B C16 H16C 109.5 . . ?
C9 C17 H17A 109.5 . . ?
C9 C17 H17B 109.5 . . ?
C9 C17 H17C 109.5 . . ?
H17A C17 H17B 109.5 . . ?
H17A C17 H17C 109.5 . . ?
H17B C17 H17C 109.5 . . ?
P2 C8A H8A 107.5 . . ?
C12A C8A P2 111.4(7) . . ?
C12A C8A H8A 107.5 . . ?
C15A C8A P2 114.7(8) . . ?
C15A C8A H8A 107.5 . . ?
C15A C8A C12A 107.8(10) . . ?
C8A C12A H12D 109.5 . . ?
C8A C12A H12E 109.5 . . ?
C8A C12A H12F 109.5 . . ?
H12D C12A H12E 109.5 . . ?
H12D C12A H12F 109.5 . . ?
H12E C12A H12F 109.5 . . ?
C8A C15A H15D 109.5 . . ?
C8A C15A H15E 109.5 . . ?
C8A C15A H15F 109.5 . . ?
H15D C15A H15E 109.5 . . ?
H15D C15A H15F 109.5 . . ?
H15E C15A H15F 109.5 . . ?
P2 C9A H9A 110.9 . . ?
C17A C9A P2 116.5(16) . . ?
C17A C9A H9A 110.9 . . ?
C17A C9A C14A 107(2) . . ?
C14A C9A P2 99.7(17) . . ?
C14A C9A H9A 110.9 . . ?
C9A C17A H17D 109.5 . . ?
C9A C17A H17E 109.5 . . ?
C9A C17A H17F 109.5 . . ?
H17D C17A H17E 109.5 . . ?
H17D C17A H17F 109.5 . . ?
H17E C17A H17F 109.5 . . ?
C9A C14A H14D 109.5 . . ?
C9A C14A H14E 109.5 . . ?
C9A C14A H14F 109.5 . . ?
H14D C14A H14E 109.5 . . ?
H14D C14A H14F 109.5 . . ?
H14E C14A H14F 109.5 . . ?
C6 C13A H13D 109.5 . . ?
C6 C13A H13E 109.5 . . ?
C6 C13A H13F 109.5 . . ?
H13D C13A H13E 109.5 . . ?
H13D C13A H13F 109.5 . . ?
H13E C13A H13F 109.5 . . ?
C6 C16A H16D 109.5 . . ?
C6 C16A H16E 109.5 . . ?
C6 C16A H16F 109.5 . . ?
H16D C16A H16E 109.5 . . ?
H16D C16A H16F 109.5 . . ?
H16E C16A H16F 109.5 . . ?

loop_
_geom_bond_atom_site_label_1
_geom_bond_atom_site_label_2
_geom_bond_distance
_geom_bond_site_symmetry_2
_geom_bond_publ_flag
I1 Ag1 3.2203(5) . ?
I1 Ag1 3.1413(5) 7_556 ?
I1 Mg1 2.7152(15) . ?
Ag1 I1 3.1412(5) 7_556 ?
Ag1 P1 2.4271(12) . ?
Ag1 P2 2.4320(13) 7_556 ?
P1 N1 1.636(4) . ?
P1 C2 1.857(5) . ?
P1 C6 1.855(5) . ?
P2 Ag1 2.4320(13) 7_556 ?
P2 N3 1.630(4) . ?
P2 C8 1.835(12) . ?
P2 C9 1.876(7) . ?
P2 C8A 1.906(10) . ?
P2 C9A 1.820(16) . ?
Mg1 N1 2.000(4) . ?
Mg1 N2 2.203(4) . ?
Mg1 N3 2.002(4) . ?
N1 C1 1.470(5) . ?
N2 C3 1.487(6) . ?
N2 C5 1.449(6) . ?
N2 C11 1.462(6) . ?
N3 C4 1.469(6) . ?
C1 H1A 0.9900 . ?
C1 H1B 0.9900 . ?
C1 C3 1.501(7) . ?
C2 H2 1.0000 . ?
C2 C7 1.509(7) . ?
C2 C10 1.539(7) . ?
C3 H3A 0.9900 . ?
C3 H3B 0.9900 . ?
C4 H4A 0.9900 . ?
C4 H4B 0.9900 . ?
C4 C5 1.516(7) . ?
C5 H5A 0.9900 . ?
C5 H5B 0.9900 . ?
C6 H6A 1.0000 . ?
C6 H6B 1.0000 . ?
C6 C13 1.517(10) . ?
C6 C16 1.468(7) . ?
C6 C13A 1.517(16) . ?
C6 C16A 1.371(15) . ?
C7 H7A 0.9800 . ?
C7 H7B 0.9800 . ?
C7 H7C 0.9800 . ?
C8 H8 1.0000 . ?
C8 C12 1.522(15) . ?
C8 C15 1.500(14) . ?
C9 H9 1.0000 . ?
C9 C14 1.538(7) . ?
C9 C17 1.547(8) . ?
C10 H10A 0.9800 . ?
C10 H10B 0.9800 . ?
C10 H10C 0.9800 . ?
C11 H11A 0.9800 . ?
C11 H11B 0.9800 . ?
C11 H11C 0.9800 . ?
C12 H12A 0.9800 . ?
C12 H12B 0.9800 . ?
C12 H12C 0.9800 . ?
C13 H13A 0.9800 . ?
C13 H13B 0.9800 . ?
C13 H13C 0.9800 . ?
C14 H14A 0.9800 . ?
C14 H14B 0.9800 . ?
C14 H14C 0.9800 . ?
C15 H15A 0.9800 . ?
C15 H15B 0.9800 . ?
C15 H15C 0.9800 . ?
C16 H16A 0.9800 . ?
C16 H16B 0.9800 . ?
C16 H16C 0.9800 . ?
C17 H17A 0.9800 . ?
C17 H17B 0.9800 . ?
C17 H17C 0.9800 . ?
C8A H8A 1.0000 . ?
C8A C12A 1.539(13) . ?
C8A C15A 1.515(12) . ?
C12A H12D 0.9800 . ?
C12A H12E 0.9800 . ?
C12A H12F 0.9800 . ?
C15A H15D 0.9800 . ?
C15A H15E 0.9800 . ?
C15A H15F 0.9800 . ?
C9A H9A 1.0000 . ?
C9A C17A 1.534(9) . ?
C9A C14A 1.538(9) . ?
C17A H17D 0.9800 . ?
C17A H17E 0.9800 . ?
C17A H17F 0.9800 . ?
C14A H14D 0.9800 . ?
C14A H14E 0.9800 . ?
C14A H14F 0.9800 . ?
C13A H13D 0.9800 . ?
C13A H13E 0.9800 . ?
C13A H13F 0.9800 . ?
C16A H16D 0.9800 . ?
C16A H16E 0.9800 . ?
C16A H16F 0.9800 . ?

loop_
_geom_torsion_atom_site_label_1
_geom_torsion_atom_site_label_2
_geom_torsion_atom_site_label_3
_geom_torsion_atom_site_label_4
_geom_torsion
_geom_torsion_site_symmetry_1
_geom_torsion_site_symmetry_2
_geom_torsion_site_symmetry_3
_geom_torsion_site_symmetry_4
_geom_torsion_publ_flag
Ag1 P1 N1 Mg1 16.5(3) . . . . ?
Ag1 P1 N1 C1 -175.5(3) . . . . ?
Ag1 P1 C2 C7 -80.4(4) . . . . ?
Ag1 P1 C2 C10 40.3(5) . . . . ?
Ag1 P1 C6 C13 74.8(7) . . . . ?
Ag1 P1 C6 C16 -57.9(6) . . . . ?
Ag1 P1 C6 C13A 47.9(15) . . . . ?
Ag1 P1 C6 C16A -146.1(17) . . . . ?
Ag1 P2 N3 Mg1 3.6(3) 7_556 . . . ?
Ag1 P2 N3 C4 171.3(3) 7_556 . . . ?
Ag1 P2 C8 C12 -64.6(13) 7_556 . . . ?
Ag1 P2 C8 C15 59.0(13) 7_556 . . . ?
Ag1 P2 C9 C14 85.9(7) 7_556 . . . ?
Ag1 P2 C9 C17 -35.1(7) 7_556 . . . ?
Ag1 P2 C9A C17A -166.9(17) 7_556 . . . ?
Ag1 P2 C9A C14A 78.2(18) 7_556 . . . ?
P1 N1 C1 C3 154.9(4) . . . . ?
P2 N3 C4 C5 175.0(4) . . . . ?
Mg1 N1 C1 C3 -35.7(5) . . . . ?
Mg1 N2 C3 C1 -34.1(5) . . . . ?
Mg1 N2 C5 C4 -52.5(5) . . . . ?
Mg1 N3 C4 C5 -15.7(6) . . . . ?
N1 P1 C2 C7 45.6(4) . . . . ?
N1 P1 C2 C10 166.4(4) . . . . ?
N1 P1 C6 C13 -47.9(8) . . . . ?
N1 P1 C6 C16 179.4(6) . . . . ?
N1 P1 C6 C13A -74.8(15) . . . . ?
N1 P1 C6 C16A 91.2(17) . . . . ?
N1 C1 C3 N2 46.9(6) . . . . ?
N3 P2 C8 C12 67.0(13) . . . . ?
N3 P2 C8 C15 -169.4(11) . . . . ?
N3 P2 C9 C14 -38.4(7) . . . . ?
N3 P2 C9 C17 -159.4(6) . . . . ?
N3 P2 C9A C17A 58(2) . . . . ?
N3 P2 C9A C14A -57.0(18) . . . . ?
N3 C4 C5 N2 49.7(6) . . . . ?
C2 P1 N1 Mg1 -110.9(3) . . . . ?
C2 P1 N1 C1 57.1(4) . . . . ?
C2 P1 C6 C13 -161.4(7) . . . . ?
C2 P1 C6 C16 65.9(6) . . . . ?
C2 P1 C6 C13A 171.6(14) . . . . ?
C2 P1 C6 C16A -22.3(17) . . . . ?
C3 N2 C5 C4 -163.5(4) . . . . ?
C5 N2 C3 C1 71.9(5) . . . . ?
C6 P1 N1 Mg1 139.1(3) . . . . ?
C6 P1 N1 C1 -52.9(4) . . . . ?
C6 P1 C2 C7 157.5(4) . . . . ?
C6 P1 C2 C10 -81.8(5) . . . . ?
C8 P2 N3 Mg1 -129.9(7) . . . . ?
C8 P2 N3 C4 37.8(8) . . . . ?
C8 P2 C9 C14 -152.1(8) . . . . ?
C8 P2 C9 C17 86.8(9) . . . . ?
C8 P2 C9A C17A -52(2) . . . . ?
C8 P2 C9A C14A -166.5(18) . . . . ?
C9 P2 N3 Mg1 128.4(4) . . . . ?
C9 P2 N3 C4 -64.0(5) . . . . ?
C9 P2 C8 C12 176.1(12) . . . . ?
C9 P2 C8 C15 -60.4(12) . . . . ?
C9 P2 C9A C17A 94(4) . . . . ?
C9 P2 C9A C14A -21(2) . . . . ?
C11 N2 C3 C1 -164.5(5) . . . . ?
C11 N2 C5 C4 74.6(6) . . . . ?
C8A P2 N3 Mg1 -113.6(5) . . . . ?
C8A P2 N3 C4 54.1(6) . . . . ?
C8A P2 C8 C12 2(2) . . . . ?
C8A P2 C8 C15 126(3) . . . . ?
C8A P2 C9 C14 -150.2(7) . . . . ?
C8A P2 C9 C17 88.8(8) . . . . ?
C8A P2 C9A C17A -53(2) . . . . ?
C8A P2 C9A C14A -167.5(16) . . . . ?
C9A P2 N3 Mg1 138.4(8) . . . . ?
C9A P2 N3 C4 -53.9(9) . . . . ?
C9A P2 C8 C12 -174.7(15) . . . . ?
C9A P2 C8 C15 -51.1(14) . . . . ?
C9A P2 C9 C14 174(3) . . . . ?
C9A P2 C9 C17 53(3) . . . . ?
